data_4130319
loop_
_publ_author_name
'Golder, Matthew R.'
'Colwell, Curtis E.'
'Wong, Bryan M.'
'Zakharov, Lev N.'
'Zhen, Jingxin'
'Jasti, Ramesh'

_publ_section_title
;
 Iterative Reductive Aromatization/Ring-Closing Metathesis Strategy toward
 the Synthesis of Strained Aromatic Belts.
;
_journal_issue 20
_journal_name_full 'Journal of the American Chemical Society'
_journal_page_first 6577
_journal_page_last 6582
_journal_paper_doi 10.1021/jacs.6b02240
_journal_volume 138
_journal_year 2016
_chemical_formula_sum 'C78.5 H72'
_chemical_formula_weight 1015.36
_space_group_crystal_system triclinic
_space_group_IT_number 2
_space_group_name_Hall '-P 1'
_space_group_name_H-M_alt 'P -1'
_atom_sites_solution_hydrogens geom
_audit_creation_method SHELXL-2013
_cell_angle_alpha 94.124(3)
_cell_angle_beta 90.490(3)
_cell_angle_gamma 105.769(3)
_cell_formula_units_Z 4
_cell_length_a 15.8435(7)
_cell_length_b 19.3722(9)
_cell_length_c 20.9937(10)
_cell_measurement_reflns_used 3132
_cell_measurement_temperature 173(2)
_cell_measurement_theta_max 36.51
_cell_measurement_theta_min 3.30
_cell_volume 6182.3(5)
_computing_cell_refinement 'Bruker SAINT'
_computing_data_collection 'Bruker APEX2'
_computing_data_reduction 'Bruker SAINT'
_computing_molecular_graphics 'Bruker SHELXTL'
_computing_publication_material 'Bruker SHELXTL'
_computing_structure_refinement 'SHELXL-2013 (Sheldrick 2013)'
_computing_structure_solution 'SHELXS-97 (Sheldrick 2008)'
_diffrn_ambient_temperature 173(2)
_diffrn_measured_fraction_theta_full 0.572
_diffrn_measured_fraction_theta_max 0.995
_diffrn_measurement_device_type 'Bruker APEX-II CCD'
_diffrn_measurement_method '\f and \w scans'
_diffrn_radiation_type CuK\a
_diffrn_radiation_wavelength 1.54178
_diffrn_reflns_av_R_equivalents 0.0802
_diffrn_reflns_av_unetI/netI 0.1146
_diffrn_reflns_Laue_measured_fraction_full 0.572
_diffrn_reflns_Laue_measured_fraction_max 0.995
_diffrn_reflns_limit_h_max 15
_diffrn_reflns_limit_h_min -15
_diffrn_reflns_limit_k_max 19
_diffrn_reflns_limit_k_min -19
_diffrn_reflns_limit_l_max 20
_diffrn_reflns_limit_l_min -20
_diffrn_reflns_number 45042
_diffrn_reflns_point_group_measured_fraction_full 0.572
_diffrn_reflns_point_group_measured_fraction_max 0.995
_diffrn_reflns_theta_full 67.679
_diffrn_reflns_theta_max 50.256
_diffrn_reflns_theta_min 2.111
_diffrn_source 'Incoatec I\mS'
_exptl_absorpt_coefficient_mu 0.460
_exptl_absorpt_correction_T_max 0.7499
_exptl_absorpt_correction_T_min 0.6174
_exptl_absorpt_correction_type multi-scan
_exptl_absorpt_process_details SADABS
_exptl_crystal_colour orange
_exptl_crystal_density_diffrn 1.091
_exptl_crystal_description cut-block
_exptl_crystal_F_000 2172
_exptl_crystal_size_max 0.100
_exptl_crystal_size_mid 0.070
_exptl_crystal_size_min 0.020
_platon_squeeze_details
;
Five highly disordered solvent pentane molecules, C5H12,
were treated by SQUEEZE. Correction of the X-ray data is 
557 electron/cell; the required value is 
420 electron/cell.
;
_refine_diff_density_max 0.408
_refine_diff_density_min -0.238
_refine_diff_density_rms 0.037
_refine_ls_extinction_method none
_refine_ls_goodness_of_fit_ref 1.009
_refine_ls_hydrogen_treatment constr
_refine_ls_matrix_type full
_refine_ls_number_parameters 1165
_refine_ls_number_reflns 12774
_refine_ls_number_restraints 0
_refine_ls_restrained_S_all 1.009
_refine_ls_R_factor_all 0.1678
_refine_ls_R_factor_gt 0.0807
_refine_ls_shift/su_max 0.003
_refine_ls_shift/su_mean 0.000
_refine_ls_structure_factor_coef Fsqd
_refine_ls_weighting_details 'w=1/[\s^2^(Fo^2^)+(0.0983P)^2^] where P=(Fo^2^+2Fc^2^)/3'
_refine_ls_weighting_scheme calc
_refine_ls_wR_factor_gt 0.2119
_refine_ls_wR_factor_ref 0.2404
_reflns_Friedel_coverage 0.000
_reflns_number_gt 5006
_reflns_number_total 12774
_reflns_threshold_expression 'I > 2\s(I)'
_cod_data_source_file ja6b02240_si_001.cif
_cod_data_source_block cu_jasti43_0m_sqd
_cod_original_formula_sum 'C78.50 H72'
_cod_database_code 4130319
_shelx_space_group_comment
;
The symmetry employed for this shelxl refinement is uniquely defined
by the following loop, which should always be used as a source of
symmetry information in preference to the above space-group names.
They are only intended as comments.
;
_shelx_estimated_absorpt_t_min 0.955
_shelx_estimated_absorpt_t_max 0.991
_platon_squeeze_void_probe_radius 1.20
_shelxl_version_number 2013-4

loop_
_space_group_symop_operation_xyz
'x, y, z'
'-x, -y, -z'

loop_
_atom_site_label
_atom_site_type_symbol
_atom_site_fract_x
_atom_site_fract_y
_atom_site_fract_z
_atom_site_U_iso_or_equiv
_atom_site_adp_type
_atom_site_occupancy
_atom_site_site_symmetry_order
_atom_site_calc_flag
_atom_site_refinement_flags_posn
_atom_site_refinement_flags_adp
_atom_site_disorder_assembly
_atom_site_disorder_group
C1 C 0.8759(5) 0.3936(6) 0.4294(4) 0.100(3) Uani 1 1 d . . . .
C2 C 0.8524(4) 0.3612(5) 0.4891(5) 0.113(3) Uani 1 1 d . . . .
H2A H 0.8393 0.3108 0.4926 0.135 Uiso 1 1 calc R U . .
C3 C 0.8506(5) 0.4108(7) 0.5419(4) 0.111(3) Uani 1 1 d . . . .
H3A H 0.8345 0.3915 0.5817 0.133 Uiso 1 1 calc R U . .
C4 C 0.8698(5) 0.4829(7) 0.5403(5) 0.120(3) Uani 1 1 d . . . .
C5 C 0.9030(5) 0.5114(6) 0.4811(5) 0.136(3) Uani 1 1 d . . . .
H5A H 0.9249 0.5619 0.4789 0.164 Uiso 1 1 calc R U . .
C6 C 0.9032(5) 0.4670(5) 0.4293(5) 0.124(3) Uani 1 1 d . . . .
H6A H 0.9231 0.4874 0.3905 0.148 Uiso 1 1 calc R U . .
C7 C 0.8466(7) 0.5321(6) 0.5899(4) 0.116(3) Uani 1 1 d . . . .
C8 C 0.8953(5) 0.6013(7) 0.5986(4) 0.118(3) Uani 1 1 d . . . .
H8A H 0.9547 0.6147 0.5861 0.141 Uiso 1 1 calc R U . .
C9 C 0.8572(7) 0.6527(5) 0.6261(4) 0.121(3) Uani 1 1 d . . . .
H9A H 0.8919 0.7012 0.6328 0.145 Uiso 1 1 calc R U . .
C10 C 0.7708(7) 0.6357(7) 0.6439(3) 0.110(3) Uani 1 1 d . . . .
C11 C 0.7279(6) 0.5606(7) 0.6419(4) 0.123(3) Uani 1 1 d . . . .
H11E H 0.6723 0.5454 0.6607 0.147 Uiso 1 1 calc R U . .
C12 C 0.7642(6) 0.5095(5) 0.6136(4) 0.112(3) Uani 1 1 d . . . .
H12D H 0.7329 0.4600 0.6105 0.134 Uiso 1 1 calc R U . .
C13 C 0.7194(7) 0.6895(6) 0.6483(5) 0.118(3) Uani 1 1 d . . . .
C14 C 0.7438(7) 0.7485(7) 0.6136(5) 0.147(4) Uani 1 1 d . . . .
H14C H 0.8031 0.7643 0.6011 0.176 Uiso 1 1 calc R U . .
C15 C 0.6856(8) 0.7859(6) 0.5958(5) 0.144(3) Uani 1 1 d . . . .
H15A H 0.7066 0.8270 0.5723 0.173 Uiso 1 1 calc R U . .
C16 C 0.5964(7) 0.7653(5) 0.6112(5) 0.108(3) Uani 1 1 d . . . .
C17 C 0.5770(6) 0.7104(6) 0.6548(4) 0.120(3) Uani 1 1 d . . . .
H17A H 0.5199 0.6979 0.6718 0.144 Uiso 1 1 calc R U . .
C18 C 0.6347(7) 0.6750(5) 0.6736(4) 0.122(3) Uani 1 1 d . . . .
H18A H 0.6179 0.6401 0.7040 0.146 Uiso 1 1 calc R U . .
C19 C 0.5304(7) 0.7809(6) 0.5728(4) 0.106(3) Uani 1 1 d . . . .
C20 C 0.5517(6) 0.8407(6) 0.5365(5) 0.118(3) Uani 1 1 d . . . .
H20A H 0.6017 0.8795 0.5484 0.142 Uiso 1 1 calc R U . .
C21 C 0.4999(7) 0.8442(5) 0.4826(5) 0.114(3) Uani 1 1 d . . . .
H21B H 0.5158 0.8854 0.4587 0.137 Uiso 1 1 calc R U . .
C22 C 0.4258(6) 0.7886(5) 0.4638(5) 0.097(2) Uani 1 1 d . . . .
C23 C 0.4009(5) 0.7371(5) 0.5044(5) 0.109(3) Uani 1 1 d . . . .
H23A H 0.3465 0.7016 0.4966 0.131 Uiso 1 1 calc R U . .
C24 C 0.4518(7) 0.7341(6) 0.5574(5) 0.120(3) Uani 1 1 d . . . .
H24D H 0.4300 0.6966 0.5847 0.144 Uiso 1 1 calc R U . .
C25 C 0.3873(6) 0.7783(4) 0.3964(4) 0.092(2) Uani 1 1 d . . . .
C26 C 0.3007(5) 0.7419(4) 0.3826(4) 0.094(2) Uani 1 1 d . . . .
H26B H 0.2579 0.7401 0.4143 0.113 Uiso 1 1 calc R U . .
C27 C 0.2769(5) 0.7087(4) 0.3232(5) 0.102(2) Uani 1 1 d . . . .
H27A H 0.2172 0.6829 0.3147 0.122 Uiso 1 1 calc R U . .
C28 C 0.3384(5) 0.7109(4) 0.2730(4) 0.093(2) Uani 1 1 d . . . .
C29 C 0.4214(5) 0.7565(4) 0.2847(4) 0.117(3) Uani 1 1 d . . . .
H29A H 0.4614 0.7662 0.2509 0.141 Uiso 1 1 calc R U . .
C30 C 0.4468(5) 0.7886(4) 0.3462(4) 0.109(2) Uani 1 1 d . . . .
H30A H 0.5051 0.8177 0.3543 0.131 Uiso 1 1 calc R U . .
C31 C 0.3253(4) 0.6541(4) 0.2186(3) 0.0755(19) Uani 1 1 d . . . .
C32 C 0.2735(4) 0.5858(5) 0.2256(3) 0.081(2) Uani 1 1 d . . . .
H32A H 0.2277 0.5786 0.2554 0.098 Uiso 1 1 calc R U . .
C33 C 0.2877(5) 0.5271(5) 0.1895(4) 0.083(2) Uani 1 1 d . . . .
C34 C 0.3545(5) 0.5348(5) 0.1434(3) 0.0783(19) Uani 1 1 d . . . .
C35 C 0.3933(4) 0.6089(5) 0.1299(4) 0.087(2) Uani 1 1 d . . . .
H35A H 0.4290 0.6186 0.0937 0.105 Uiso 1 1 calc R U . .
C36 C 0.3800(4) 0.6646(4) 0.1674(4) 0.079(2) Uani 1 1 d . . . .
H36A H 0.4093 0.7123 0.1581 0.095 Uiso 1 1 calc R U . .
C37 C 0.2431(5) 0.4558(5) 0.2039(3) 0.097(2) Uani 1 1 d . . . .
H37A H 0.1903 0.4476 0.2269 0.117 Uiso 1 1 calc R U . .
C38 C 0.2756(5) 0.3990(5) 0.1850(3) 0.095(2) Uani 1 1 d . . . .
H38A H 0.2455 0.3523 0.1966 0.114 Uiso 1 1 calc R U . .
C39 C 0.3537(5) 0.4076(5) 0.1483(3) 0.085(2) Uani 1 1 d . . . .
C40 C 0.3884(5) 0.4770(4) 0.1221(3) 0.0760(19) Uani 1 1 d . . . .
C41 C 0.4624(5) 0.4847(4) 0.0872(3) 0.082(2) Uani 1 1 d . . . .
H41A H 0.4815 0.5259 0.0635 0.099 Uiso 1 1 calc R U . .
C42 C 0.5108(5) 0.4348(4) 0.0849(3) 0.082(2) Uani 1 1 d . . . .
C43 C 0.4826(5) 0.3716(4) 0.1193(3) 0.0804(19) Uani 1 1 d . . . .
C44 C 0.4012(5) 0.3572(4) 0.1466(3) 0.084(2) Uani 1 1 d . . . .
H44A H 0.3776 0.3124 0.1643 0.100 Uiso 1 1 calc R U . .
C45 C 0.5984(5) 0.4490(4) 0.0557(3) 0.085(2) Uani 1 1 d . . . .
H45A H 0.6130 0.4837 0.0250 0.102 Uiso 1 1 calc R U . .
C46 C 0.6557(5) 0.4156(4) 0.0708(3) 0.084(2) Uani 1 1 d . . . .
H46B H 0.7110 0.4258 0.0510 0.101 Uiso 1 1 calc R U . .
C47 C 0.6350(5) 0.3625(4) 0.1180(4) 0.084(2) Uani 1 1 d . . . .
C48 C 0.5467(5) 0.3328(4) 0.1349(3) 0.082(2) Uani 1 1 d . . . .
C49 C 0.5290(5) 0.2784(3) 0.1755(3) 0.084(2) Uani 1 1 d . . . .
H49A H 0.4699 0.2517 0.1809 0.101 Uiso 1 1 calc R U . .
C50 C 0.5981(5) 0.2615(4) 0.2096(4) 0.085(2) Uani 1 1 d . . . .
C51 C 0.6869(5) 0.3012(4) 0.2007(4) 0.0767(19) Uani 1 1 d . . . .
C52 C 0.7010(5) 0.3471(4) 0.1508(4) 0.085(2) Uani 1 1 d . . . .
H52A H 0.7597 0.3686 0.1395 0.102 Uiso 1 1 calc R U . .
C53 C 0.5793(5) 0.2131(4) 0.2594(4) 0.090(2) Uani 1 1 d . . . .
H53B H 0.5234 0.1792 0.2602 0.108 Uiso 1 1 calc R U . .
C54 C 0.6393(6) 0.2155(4) 0.3042(4) 0.088(2) Uani 1 1 d . . . .
H54A H 0.6265 0.1820 0.3361 0.106 Uiso 1 1 calc R U . .
C55 C 0.7243(5) 0.2680(4) 0.3056(4) 0.0773(19) Uani 1 1 d . . . .
C56 C 0.7502(5) 0.3039(4) 0.2509(4) 0.0771(19) Uani 1 1 d . . . .
C57 C 0.7717(5) 0.2888(4) 0.3623(4) 0.088(2) Uani 1 1 d . . . .
H57B H 0.7517 0.2638 0.3990 0.106 Uiso 1 1 calc R U . .
C58 C 0.8470(5) 0.3446(5) 0.3675(4) 0.092(2) Uani 1 1 d . . . .
C59 C 0.8815(5) 0.3728(4) 0.3095(4) 0.096(2) Uani 1 1 d . . . .
H59B H 0.9374 0.4070 0.3103 0.116 Uiso 1 1 calc R U . .
C60 C 0.8359(5) 0.3519(4) 0.2531(4) 0.091(2) Uani 1 1 d . . . .
H60B H 0.8617 0.3695 0.2147 0.109 Uiso 1 1 calc R U . .
C1' C 0.6707(5) 1.0051(5) 0.2195(4) 0.090(2) Uani 1 1 d . . . .
C2' C 0.6640(5) 1.0513(5) 0.1742(4) 0.099(2) Uani 1 1 d . . . .
H2'A H 0.6142 1.0390 0.1459 0.119 Uiso 1 1 calc R U . .
C3' C 0.7285(6) 1.1157(4) 0.1687(4) 0.103(2) Uani 1 1 d . . . .
H3'A H 0.7232 1.1472 0.1372 0.123 Uiso 1 1 calc R U . .
C4' C 0.8026(5) 1.1329(4) 0.2116(4) 0.089(2) Uani 1 1 d . . . .
C5' C 0.7985(6) 1.0908(5) 0.2638(4) 0.109(3) Uani 1 1 d . . . .
H5'A H 0.8418 1.1062 0.2972 0.131 Uiso 1 1 calc R U . .
C6' C 0.7335(5) 1.0276(5) 0.2679(4) 0.118(3) Uani 1 1 d . . . .
H6'A H 0.7320 0.9999 0.3036 0.141 Uiso 1 1 calc R U . .
C7' C 0.8870(5) 1.1800(4) 0.1941(4) 0.087(2) Uani 1 1 d . . . .
C8' C 0.9531(5) 1.2165(3) 0.2386(3) 0.088(2) Uani 1 1 d . . . .
H8'A H 0.9382 1.2281 0.2810 0.105 Uiso 1 1 calc R U . .
C9' C 1.0405(5) 1.2359(3) 0.2213(4) 0.093(2) Uani 1 1 d . . . .
H9'A H 1.0836 1.2614 0.2524 0.111 Uiso 1 1 calc R U . .
C10' C 1.0675(5) 1.2198(4) 0.1611(4) 0.092(2) Uani 1 1 d . . . .
C11' C 1.0006(5) 1.1933(4) 0.1134(4) 0.092(2) Uani 1 1 d . . . .
H11A H 1.0150 1.1882 0.0698 0.110 Uiso 1 1 calc R U . .
C12' C 0.9132(5) 1.1746(3) 0.1313(4) 0.094(2) Uani 1 1 d . . . .
H12A H 0.8690 1.1572 0.0987 0.113 Uiso 1 1 calc R U . .
C13' C 1.1569(5) 1.2135(4) 0.1486(4) 0.089(2) Uani 1 1 d . . . .
C14' C 1.2022(5) 1.1891(4) 0.1935(4) 0.088(2) Uani 1 1 d . . . .
H14A H 1.1864 1.1901 0.2370 0.106 Uiso 1 1 calc R U . .
C15' C 1.2731(5) 1.1624(4) 0.1735(5) 0.100(2) Uani 1 1 d . . . .
H15B H 1.3044 1.1456 0.2050 0.120 Uiso 1 1 calc R U . .
C16' C 1.3000(5) 1.1592(5) 0.1112(5) 0.094(2) Uani 1 1 d . . . .
C17' C 1.2602(5) 1.1948(4) 0.0691(4) 0.093(2) Uani 1 1 d . . . .
H17B H 1.2811 1.2007 0.0270 0.112 Uiso 1 1 calc R U . .
C18' C 1.1910(5) 1.2214(3) 0.0880(4) 0.087(2) Uani 1 1 d . . . .
H18B H 1.1659 1.2458 0.0587 0.104 Uiso 1 1 calc R U . .
C19' C 1.3521(5) 1.1091(4) 0.0915(5) 0.087(2) Uani 1 1 d . . . .
C20' C 1.3988(5) 1.0785(5) 0.1336(4) 0.092(2) Uani 1 1 d . . . .
H20B H 1.4156 1.1021 0.1748 0.111 Uiso 1 1 calc R U . .
C21' C 1.4205(4) 1.0171(5) 0.1177(4) 0.092(2) Uani 1 1 d . . . .
H21A H 1.4533 0.9990 0.1473 0.110 Uiso 1 1 calc R U . .
C22' C 1.3953(5) 0.9796(5) 0.0583(5) 0.088(2) Uani 1 1 d . . . .
C23' C 1.3601(5) 1.0145(6) 0.0131(4) 0.102(2) Uani 1 1 d . . . .
H23B H 1.3515 0.9946 -0.0299 0.122 Uiso 1 1 calc R U . .
C24' C 1.3373(5) 1.0785(5) 0.0301(5) 0.103(2) Uani 1 1 d . . . .
H24A H 1.3116 1.1005 -0.0010 0.124 Uiso 1 1 calc R U . .
C25' C 1.3860(4) 0.9020(5) 0.0479(5) 0.085(2) Uani 1 1 d . . . .
C26' C 1.3845(4) 0.8679(5) -0.0137(4) 0.089(2) Uani 1 1 d . . . .
H26A H 1.4141 0.8943 -0.0472 0.107 Uiso 1 1 calc R U . .
C27' C 1.3389(5) 0.7945(5) -0.0257(4) 0.095(2) Uani 1 1 d . . . .
H27B H 1.3385 0.7710 -0.0671 0.114 Uiso 1 1 calc R U . .
C28' C 1.2932(5) 0.7558(4) 0.0248(5) 0.089(2) Uani 1 1 d . . . .
C29' C 1.3087(4) 0.7877(5) 0.0866(4) 0.084(2) Uani 1 1 d . . . .
H29B H 1.2896 0.7593 0.1215 0.101 Uiso 1 1 calc R U . .
C30' C 1.3512(4) 0.8600(5) 0.0986(4) 0.088(2) Uani 1 1 d . . . .
H30B H 1.3571 0.8814 0.1411 0.106 Uiso 1 1 calc R U . .
C31' C 1.2208(5) 0.6911(5) 0.0098(4) 0.088(2) Uani 1 1 d . . . .
C32' C 1.1624(5) 0.6877(4) -0.0401(4) 0.094(2) Uani 1 1 d . . . .
H32B H 1.1810 0.7158 -0.0753 0.113 Uiso 1 1 calc R U . .
C33' C 1.0779(6) 0.6443(5) -0.0400(4) 0.090(2) Uani 1 1 d . . . .
C34' C 1.0468(5) 0.6017(4) 0.0109(5) 0.089(2) Uani 1 1 d . . . .
C35' C 1.1106(5) 0.5961(4) 0.0557(4) 0.111(3) Uani 1 1 d . . . .
H35B H 1.0953 0.5617 0.0867 0.134 Uiso 1 1 calc R U . .
C36' C 1.1937(5) 0.6394(4) 0.0551(4) 0.099(2) Uani 1 1 d . . . .
H36B H 1.2353 0.6349 0.0862 0.119 Uiso 1 1 calc R U . .
C37' C 1.0164(8) 0.6417(4) -0.0860(5) 0.133(3) Uani 1 1 d . . . .
H37B H 1.0336 0.6578 -0.1269 0.159 Uiso 1 1 calc R U . .
C38' C 0.9202(6) 0.6131(5) -0.0720(7) 0.140(4) Uani 1 1 d . . . .
H38B H 0.8789 0.6089 -0.1062 0.168 Uiso 1 1 calc R U . .
C39' C 0.8898(7) 0.5937(4) -0.0169(5) 0.101(3) Uani 1 1 d . . . .
C40' C 0.9513(5) 0.5800(4) 0.0241(5) 0.083(2) Uani 1 1 d . . . .
C41' C 0.9195(6) 0.5605(4) 0.0822(5) 0.098(2) Uani 1 1 d . . . .
H41B H 0.9542 0.5427 0.1106 0.117 Uiso 1 1 calc R U . .
C42' C 0.8385(6) 0.5658(4) 0.1006(5) 0.097(2) Uani 1 1 d . . . .
C43' C 0.7827(5) 0.5900(4) 0.0599(4) 0.088(2) Uani 1 1 d . . . .
C44' C 0.8082(5) 0.5972(3) -0.0019(5) 0.093(2) Uani 1 1 d . . . .
H44B H 0.7692 0.6045 -0.0337 0.111 Uiso 1 1 calc R U . .
C45' C 0.8143(6) 0.5574(4) 0.1664(5) 0.114(3) Uani 1 1 d . . . .
H45B H 0.8439 0.5332 0.1929 0.137 Uiso 1 1 calc R U . .
C46' C 0.7506(7) 0.5838(5) 0.1898(4) 0.119(3) Uani 1 1 d . . . .
H46A H 0.7354 0.5767 0.2330 0.142 Uiso 1 1 calc R U . .
C47' C 0.7035(5) 0.6221(5) 0.1536(5) 0.092(2) Uani 1 1 d . . . .
C48' C 0.7118(5) 0.6191(4) 0.0863(5) 0.089(2) Uani 1 1 d . . . .
C49' C 0.6615(5) 0.6502(4) 0.0495(4) 0.088(2) Uani 1 1 d . . . .
H49B H 0.6570 0.6404 0.0044 0.106 Uiso 1 1 calc R U . .
C50' C 0.6171(5) 0.6968(5) 0.0799(5) 0.096(2) Uani 1 1 d . . . .
C51' C 0.6235(4) 0.7151(6) 0.1474(5) 0.089(2) Uani 1 1 d . . . .
C52' C 0.6591(5) 0.6690(6) 0.1805(4) 0.104(3) Uani 1 1 d . . . .
H52B H 0.6523 0.6700 0.2255 0.125 Uiso 1 1 calc R U . .
C53' C 0.5715(4) 0.7337(4) 0.0411(4) 0.083(2) Uani 1 1 d . . . .
H53A H 0.5562 0.7165 -0.0021 0.100 Uiso 1 1 calc R U . .
C54' C 0.5495(4) 0.7948(5) 0.0668(4) 0.093(2) Uani 1 1 d . . . .
H54B H 0.5169 0.8182 0.0419 0.111 Uiso 1 1 calc R U . .
C55' C 0.5769(4) 0.8221(6) 0.1319(5) 0.085(2) Uani 1 1 d . . . .
C56' C 0.6058(5) 0.7781(5) 0.1737(5) 0.090(2) Uani 1 1 d . . . .
C57' C 0.5862(4) 0.8935(6) 0.1499(4) 0.094(2) Uani 1 1 d . . . .
H57A H 0.5647 0.9213 0.1217 0.113 Uiso 1 1 calc R U . .
C58' C 0.6263(5) 0.9272(6) 0.2085(5) 0.103(3) Uani 1 1 d . . . .
C59' C 0.6412(5) 0.8794(7) 0.2534(5) 0.120(3) Uani 1 1 d . . . .
H59A H 0.6590 0.8972 0.2961 0.144 Uiso 1 1 calc R U . .
C60' C 0.6299(5) 0.8087(7) 0.2352(4) 0.118(3) Uani 1 1 d . . . .
H60A H 0.6391 0.7783 0.2666 0.141 Uiso 1 1 calc R U . .
C1S C -0.3301(14) 1.0887(4) -0.2771(4) 0.248(9) Uani 1 1 d G . A -1
H1SA H -0.3166 1.1392 -0.2667 0.297 Uiso 1 1 calc R U A -1
C2S C -0.4168(10) 1.0488(10) -0.2886(5) 0.229(7) Uani 1 1 d G . A -1
H2SA H -0.4625 1.0720 -0.2861 0.275 Uiso 1 1 calc R U A -1
C3S C -0.4366(7) 0.9750(10) -0.3038(4) 0.188(6) Uani 1 1 d G . A -1
H3SA H -0.4958 0.9478 -0.3116 0.225 Uiso 1 1 calc R U A -1
C4S C -0.3697(15) 0.9412(4) -0.3074(4) 0.229(8) Uani 1 1 d G . A -1
H4SA H -0.3832 0.8907 -0.3178 0.275 Uiso 1 1 calc R U A -1
C5S C -0.2830(11) 0.9811(10) -0.2959(5) 0.234(8) Uani 1 1 d G . A -1
H5SA H -0.2373 0.9579 -0.2984 0.281 Uiso 1 1 calc R U A -1
C6S C -0.2632(6) 1.0548(10) -0.2808(5) 0.304(12) Uani 1 1 d G . A -1
H6SA H -0.2040 1.0821 -0.2729 0.365 Uiso 1 1 calc R U A -1
C7S C 0.0252(12) 0.7251(13) 0.3288(11) 0.53(3) Uani 1 1 d G . B -1
H7SA H 0.0152 0.7582 0.3616 0.632 Uiso 1 1 calc R U B -1
C8S C 0.0443(13) 0.7468(7) 0.2677(14) 0.60(4) Uani 1 1 d G . B -1
H8SA H 0.0472 0.7948 0.2586 0.716 Uiso 1 1 calc R U B -1
C9S C 0.0590(10) 0.6985(14) 0.2197(7) 0.415(19) Uani 1 1 d G . B -1
H9SA H 0.0720 0.7133 0.1779 0.498 Uiso 1 1 calc R U B -1
C10S C 0.0546(9) 0.6283(12) 0.2330(8) 0.40(2) Uani 1 1 d G . B -1
H10A H 0.0646 0.5952 0.2002 0.480 Uiso 1 1 calc R U B -1
C11S C 0.0355(9) 0.6066(7) 0.2941(12) 0.312(12) Uani 1 1 d G . B -1
H11F H 0.0326 0.5586 0.3032 0.375 Uiso 1 1 calc R U B -1
C12S C 0.0209(9) 0.6549(15) 0.3420(6) 0.345(14) Uani 1 1 d G . B -1
H12D H 0.0078 0.6401 0.3838 0.414 Uiso 1 1 calc R U B -1

loop_
_atom_site_aniso_label
_atom_site_aniso_U_11
_atom_site_aniso_U_22
_atom_site_aniso_U_33
_atom_site_aniso_U_23
_atom_site_aniso_U_13
_atom_site_aniso_U_12
C1 0.074(5) 0.166(9) 0.055(6) -0.012(6) 0.001(4) 0.031(5)
C2 0.087(5) 0.147(8) 0.094(7) -0.005(7) -0.001(5) 0.018(5)
C3 0.093(6) 0.153(9) 0.073(7) -0.002(7) 0.014(5) 0.016(6)
C4 0.081(6) 0.140(9) 0.118(10) -0.019(8) -0.012(6) 0.003(6)
C5 0.126(7) 0.165(9) 0.083(7) -0.036(7) 0.022(6) -0.010(6)
C6 0.122(7) 0.087(7) 0.130(9) 0.001(6) 0.019(6) -0.024(5)
C7 0.094(7) 0.147(9) 0.096(7) -0.038(7) -0.005(6) 0.027(7)
C8 0.078(6) 0.150(9) 0.109(7) -0.034(6) -0.005(5) 0.015(7)
C9 0.095(7) 0.170(9) 0.075(6) -0.031(6) -0.010(5) 0.007(7)
C10 0.095(8) 0.158(10) 0.067(5) 0.005(6) 0.012(5) 0.020(8)
C11 0.123(8) 0.152(10) 0.090(7) 0.009(6) 0.004(6) 0.031(8)
C12 0.095(7) 0.148(8) 0.087(6) -0.008(6) 0.018(5) 0.028(6)
C13 0.115(9) 0.137(9) 0.111(8) 0.024(6) 0.015(6) 0.045(7)
C14 0.095(8) 0.171(11) 0.171(10) 0.036(8) 0.002(7) 0.024(8)
C15 0.102(8) 0.156(9) 0.159(9) 0.016(7) 0.001(7) 0.008(8)
C16 0.114(9) 0.111(7) 0.095(7) 0.015(6) -0.003(6) 0.022(6)
C17 0.109(7) 0.163(9) 0.094(7) 0.004(7) 0.007(6) 0.050(7)
C18 0.115(8) 0.185(9) 0.075(6) -0.006(6) 0.001(6) 0.061(8)
C19 0.092(7) 0.129(8) 0.093(7) 0.018(6) 0.004(6) 0.021(6)
C20 0.125(7) 0.135(9) 0.095(7) -0.019(7) -0.007(6) 0.042(6)
C21 0.139(8) 0.102(7) 0.102(7) -0.007(6) 0.008(6) 0.037(7)
C22 0.095(7) 0.088(6) 0.104(8) -0.008(6) 0.014(6) 0.020(5)
C23 0.086(6) 0.131(8) 0.109(8) 0.008(7) 0.026(6) 0.028(5)
C24 0.106(7) 0.179(10) 0.086(7) 0.025(7) 0.029(6) 0.054(8)
C25 0.112(7) 0.082(5) 0.085(7) 0.002(5) 0.009(6) 0.031(5)
C26 0.084(6) 0.098(6) 0.100(7) 0.007(5) -0.001(5) 0.023(5)
C27 0.082(6) 0.096(6) 0.125(7) 0.006(6) 0.000(6) 0.021(5)
C28 0.074(6) 0.109(6) 0.093(6) 0.011(5) 0.006(5) 0.020(5)
C29 0.096(6) 0.126(7) 0.094(7) -0.011(5) 0.010(5) -0.025(5)
C30 0.107(6) 0.107(6) 0.096(7) 0.003(5) 0.011(6) -0.001(5)
C31 0.062(5) 0.091(6) 0.069(5) 0.005(5) 0.010(4) 0.013(4)
C32 0.062(5) 0.098(6) 0.083(6) 0.012(5) 0.010(4) 0.018(5)
C33 0.072(5) 0.090(7) 0.076(5) 0.003(5) -0.006(4) 0.007(5)
C34 0.065(5) 0.094(7) 0.070(5) 0.005(5) -0.002(4) 0.012(5)
C35 0.065(5) 0.109(7) 0.084(6) 0.024(5) -0.008(4) 0.015(5)
C36 0.079(5) 0.080(5) 0.077(5) 0.002(5) 0.005(4) 0.019(4)
C37 0.082(5) 0.111(7) 0.089(6) 0.007(6) -0.006(4) 0.010(6)
C38 0.080(6) 0.105(7) 0.083(6) 0.019(5) -0.013(5) -0.007(5)
C39 0.049(5) 0.110(7) 0.086(5) 0.021(5) -0.007(4) 0.002(5)
C40 0.074(5) 0.088(6) 0.063(5) 0.007(5) -0.007(4) 0.018(5)
C41 0.072(5) 0.098(6) 0.076(5) 0.006(4) -0.003(4) 0.023(5)
C42 0.077(5) 0.090(6) 0.076(5) 0.011(5) -0.005(4) 0.016(5)
C43 0.074(5) 0.080(6) 0.082(5) 0.005(4) 0.000(4) 0.012(5)
C44 0.070(5) 0.091(6) 0.081(5) 0.003(4) -0.010(4) 0.008(5)
C45 0.079(5) 0.094(5) 0.084(5) 0.015(4) 0.012(4) 0.023(5)
C46 0.085(5) 0.086(5) 0.085(6) 0.008(5) 0.004(4) 0.032(5)
C47 0.068(5) 0.090(6) 0.097(6) 0.014(5) -0.007(5) 0.025(5)
C48 0.080(6) 0.084(5) 0.087(5) 0.022(4) 0.002(4) 0.027(5)
C49 0.094(6) 0.060(5) 0.091(5) 0.012(4) -0.010(5) 0.008(4)
C50 0.093(6) 0.082(5) 0.079(5) 0.005(4) -0.007(5) 0.024(5)
C51 0.058(5) 0.089(5) 0.081(6) -0.001(5) 0.009(4) 0.016(4)
C52 0.074(5) 0.089(5) 0.093(6) 0.016(5) 0.021(5) 0.020(4)
C53 0.081(5) 0.081(5) 0.105(6) 0.017(5) 0.002(5) 0.014(4)
C54 0.094(6) 0.079(5) 0.095(6) 0.012(4) 0.013(5) 0.027(5)
C55 0.075(5) 0.086(5) 0.074(6) -0.007(5) -0.009(5) 0.030(5)
C56 0.070(6) 0.088(5) 0.078(6) 0.003(5) 0.009(5) 0.029(5)
C57 0.072(5) 0.092(6) 0.100(7) 0.005(5) 0.011(5) 0.023(5)
C58 0.071(5) 0.122(7) 0.082(6) -0.006(5) 0.005(5) 0.030(5)
C59 0.067(5) 0.130(7) 0.087(6) 0.002(6) 0.015(5) 0.020(4)
C60 0.088(6) 0.108(6) 0.084(6) -0.001(5) 0.018(5) 0.041(5)
C1' 0.070(6) 0.106(7) 0.087(6) 0.012(6) 0.016(5) 0.010(5)
C2' 0.064(5) 0.126(7) 0.104(7) -0.001(6) -0.001(5) 0.026(6)
C3' 0.084(6) 0.103(6) 0.117(7) -0.018(5) 0.009(6) 0.025(5)
C4' 0.065(5) 0.109(6) 0.091(6) -0.017(5) -0.001(5) 0.028(5)
C5' 0.102(7) 0.149(8) 0.068(6) -0.005(6) -0.013(5) 0.025(6)
C6' 0.062(5) 0.140(8) 0.123(8) -0.014(6) -0.004(5) -0.015(5)
C7' 0.071(6) 0.102(6) 0.090(6) -0.006(5) -0.005(5) 0.032(5)
C8' 0.081(5) 0.093(5) 0.085(5) -0.016(4) 0.002(5) 0.021(4)
C9' 0.082(6) 0.092(5) 0.101(7) 0.000(5) -0.009(5) 0.019(4)
C10' 0.091(6) 0.089(5) 0.091(6) 0.000(5) 0.022(6) 0.015(5)
C11' 0.074(5) 0.104(6) 0.093(6) 0.012(5) -0.001(5) 0.018(4)
C12' 0.081(6) 0.090(5) 0.109(7) -0.004(5) -0.021(5) 0.023(4)
C13' 0.073(6) 0.085(5) 0.093(6) 0.002(5) 0.017(5) -0.002(4)
C14' 0.070(5) 0.087(5) 0.098(6) 0.006(5) -0.015(5) 0.008(4)
C15' 0.064(5) 0.114(6) 0.113(8) 0.009(5) -0.016(5) 0.011(5)
C16' 0.081(6) 0.109(6) 0.083(6) 0.032(6) 0.005(5) 0.004(5)
C17' 0.071(5) 0.098(6) 0.104(6) 0.030(5) 0.029(5) 0.005(4)
C18' 0.071(5) 0.067(5) 0.118(7) 0.025(4) 0.006(5) 0.005(4)
C19' 0.072(5) 0.095(6) 0.091(7) 0.005(6) 0.018(5) 0.017(5)
C20' 0.062(5) 0.109(7) 0.092(6) 0.016(6) -0.005(4) -0.001(5)
C21' 0.072(5) 0.089(6) 0.122(8) 0.003(6) -0.002(5) 0.035(5)
C22' 0.073(5) 0.104(7) 0.090(7) 0.012(7) 0.012(5) 0.024(5)
C23' 0.095(6) 0.135(8) 0.080(6) 0.023(6) 0.016(5) 0.033(6)
C24' 0.096(6) 0.115(7) 0.105(8) 0.031(6) 0.016(5) 0.031(5)
C25' 0.054(4) 0.100(7) 0.103(7) 0.009(7) 0.003(5) 0.021(4)
C26' 0.056(4) 0.117(7) 0.098(7) 0.010(6) 0.009(4) 0.027(5)
C27' 0.065(5) 0.108(7) 0.110(7) -0.014(6) 0.002(5) 0.027(5)
C28' 0.056(5) 0.105(6) 0.105(7) 0.012(6) -0.001(5) 0.020(5)
C29' 0.075(5) 0.108(7) 0.074(6) 0.006(5) -0.004(4) 0.033(5)
C30' 0.062(5) 0.109(7) 0.091(6) -0.013(6) -0.009(4) 0.025(5)
C31' 0.076(6) 0.093(6) 0.096(6) -0.006(5) 0.008(5) 0.026(5)
C32' 0.058(5) 0.132(7) 0.095(6) -0.011(5) 0.002(5) 0.034(5)
C33' 0.078(6) 0.115(7) 0.086(6) -0.006(6) -0.017(6) 0.047(5)
C34' 0.082(7) 0.077(5) 0.114(7) -0.011(5) -0.019(6) 0.035(5)
C35' 0.072(6) 0.081(5) 0.187(9) 0.025(5) -0.006(6) 0.026(5)
C36' 0.064(6) 0.093(6) 0.144(8) -0.007(6) -0.010(5) 0.031(5)
C37' 0.154(10) 0.119(7) 0.122(8) -0.019(6) 0.002(7) 0.039(7)
C38' 0.076(7) 0.121(8) 0.220(13) -0.060(8) -0.044(8) 0.042(6)
C39' 0.118(10) 0.090(6) 0.084(7) 0.026(5) 0.034(7) 0.005(6)
C40' 0.061(6) 0.073(5) 0.116(7) 0.001(5) -0.025(6) 0.021(4)
C41' 0.073(6) 0.076(5) 0.138(9) 0.014(5) -0.005(6) 0.009(4)
C42' 0.087(7) 0.106(6) 0.099(7) 0.029(5) -0.018(6) 0.024(5)
C43' 0.066(5) 0.095(6) 0.091(6) 0.021(5) -0.001(6) -0.003(4)
C44' 0.045(5) 0.102(6) 0.116(8) -0.002(5) -0.003(5) -0.002(4)
C45' 0.086(6) 0.109(7) 0.148(10) 0.049(6) -0.019(6) 0.018(5)
C46' 0.101(7) 0.139(8) 0.114(7) 0.053(6) -0.004(6) 0.019(6)
C47' 0.064(5) 0.102(6) 0.099(8) 0.032(6) -0.013(5) -0.003(5)
C48' 0.058(5) 0.085(5) 0.108(8) 0.013(5) -0.005(5) -0.009(4)
C49' 0.074(5) 0.094(6) 0.099(6) 0.021(5) -0.016(5) 0.024(5)
C50' 0.067(5) 0.119(7) 0.095(8) 0.039(6) -0.001(5) 0.005(5)
C51' 0.059(5) 0.116(8) 0.089(8) 0.033(7) -0.006(5) 0.011(5)
C52' 0.061(5) 0.147(8) 0.093(7) 0.025(7) 0.015(5) 0.004(5)
C53' 0.066(5) 0.094(6) 0.079(6) 0.005(5) 0.008(4) 0.004(4)
C54' 0.053(4) 0.136(8) 0.079(6) 0.003(5) 0.002(4) 0.008(5)
C55' 0.052(4) 0.090(7) 0.105(8) 0.019(7) 0.028(5) 0.003(5)
C56' 0.077(5) 0.087(7) 0.094(8) 0.013(7) 0.006(5) -0.001(5)
C57' 0.058(5) 0.143(9) 0.083(7) 0.021(6) 0.005(4) 0.026(5)
C58' 0.076(5) 0.144(9) 0.089(7) 0.029(8) 0.015(5) 0.026(6)
C59' 0.101(6) 0.129(8) 0.100(8) 0.002(8) 0.017(5) -0.016(6)
C60' 0.122(7) 0.137(9) 0.071(7) 0.027(6) 0.019(5) -0.009(6)
C1S 0.34(2) 0.195(14) 0.182(13) 0.022(10) 0.115(16) 0.018(18)
C2S 0.27(2) 0.189(17) 0.251(16) 0.139(15) 0.107(14) 0.066(13)
C3S 0.229(15) 0.142(11) 0.161(10) 0.061(10) 0.008(9) -0.014(11)
C4S 0.32(2) 0.261(17) 0.147(11) 0.022(10) 0.040(15) 0.15(2)
C5S 0.28(2) 0.236(19) 0.229(16) 0.117(16) 0.061(15) 0.113(15)
C6S 0.42(3) 0.162(15) 0.27(2) 0.074(17) 0.033(17) -0.043(19)
C7S 0.47(5) 0.50(6) 0.74(8) 0.02(4) -0.07(4) 0.36(5)
C8S 0.53(5) 0.66(6) 0.80(9) 0.11(6) 0.20(6) 0.47(5)
C9S 0.36(3) 0.39(3) 0.51(4) 0.19(3) 0.24(3) 0.09(3)
C10S 0.157(13) 0.87(6) 0.095(10) 0.017(19) -0.011(10) 0.01(2)
C11S 0.183(17) 0.40(3) 0.29(3) -0.01(2) -0.005(19) -0.015(16)
C12S 0.214(18) 0.43(4) 0.40(3) 0.12(4) 0.086(19) 0.09(2)

loop_
_atom_type_symbol
_atom_type_description
_atom_type_scat_dispersion_real
_atom_type_scat_dispersion_imag
_atom_type_scat_source
C C 0.0181 0.0091 'International Tables Vol C Tables 4.2.6.8 and 6.1.1.4'
H H 0.0000 0.0000 'International Tables Vol C Tables 4.2.6.8 and 6.1.1.4'

loop_
_geom_angle_atom_site_label_1
_geom_angle_atom_site_label_2
_geom_angle_atom_site_label_3
_geom_angle
C6 C1 C2 119.4(8)
C6 C1 C58 121.9(9)
C2 C1 C58 116.9(9)
C3 C2 C1 114.6(8)
C3 C2 H2A 122.7
C1 C2 H2A 122.7
C4 C3 C2 125.6(9)
C4 C3 H3A 117.2
C2 C3 H3A 117.2
C3 C4 C5 116.1(10)
C3 C4 C7 125.0(11)
C5 C4 C7 118.2(11)
C6 C5 C4 120.3(10)
C6 C5 H5A 119.9
C4 C5 H5A 119.9
C5 C6 C1 123.2(9)
C5 C6 H6A 118.4
C1 C6 H6A 118.4
C8 C7 C12 122.0(9)
C8 C7 C4 120.0(11)
C12 C7 C4 116.0(10)
C7 C8 C9 119.1(8)
C7 C8 H8A 120.5
C9 C8 H8A 120.5
C10 C9 C8 122.2(9)
C10 C9 H9A 118.9
C8 C9 H9A 118.9
C9 C10 C11 115.0(10)
C9 C10 C13 122.4(11)
C11 C10 C13 120.8(10)
C12 C11 C10 122.4(9)
C12 C11 H11E 118.8
C10 C11 H11E 118.8
C7 C12 C11 118.0(9)
C7 C12 H12D 121.0
C11 C12 H12D 121.0
C14 C13 C18 116.1(10)
C14 C13 C10 119.2(11)
C18 C13 C10 122.8(11)
C13 C14 C15 122.6(10)
C13 C14 H14C 118.7
C15 C14 H14C 118.7
C14 C15 C16 122.4(10)
C14 C15 H15A 118.8
C16 C15 H15A 118.8
C15 C16 C19 122.1(11)
C15 C16 C17 112.8(9)
C19 C16 C17 122.4(10)
C18 C17 C16 124.2(9)
C18 C17 H17A 117.9
C16 C17 H17A 117.9
C17 C18 C13 120.6(10)
C17 C18 H18A 119.7
C13 C18 H18A 119.7
C24 C19 C20 114.4(9)
C24 C19 C16 124.2(11)
C20 C19 C16 119.9(10)
C19 C20 C21 120.9(9)
C19 C20 H20A 119.6
C21 C20 H20A 119.6
C22 C21 C20 121.3(9)
C22 C21 H21B 119.3
C20 C21 H21B 119.3
C23 C22 C21 115.9(9)
C23 C22 C25 120.9(9)
C21 C22 C25 122.0(10)
C22 C23 C24 122.0(9)
C22 C23 H23A 119.0
C24 C23 H23A 119.0
C19 C24 C23 124.2(9)
C19 C24 H24D 117.9
C23 C24 H24D 117.9
C26 C25 C30 118.7(8)
C26 C25 C22 122.0(8)
C30 C25 C22 117.1(8)
C27 C26 C25 119.7(8)
C27 C26 H26B 120.2
C25 C26 H26B 120.2
C26 C27 C28 122.6(7)
C26 C27 H27A 118.7
C28 C27 H27A 118.7
C29 C28 C27 116.5(7)
C29 C28 C31 118.2(7)
C27 C28 C31 123.1(7)
C28 C29 C30 120.2(7)
C28 C29 H29A 119.9
C30 C29 H29A 119.9
C29 C30 C25 121.1(7)
C29 C30 H30A 119.5
C25 C30 H30A 119.5
C32 C31 C36 118.2(7)
C32 C31 C28 120.1(7)
C36 C31 C28 120.0(7)
C31 C32 C33 120.5(7)
C31 C32 H32A 119.7
C33 C32 H32A 119.7
C32 C33 C34 122.3(8)
C32 C33 C37 120.0(8)
C34 C33 C37 117.2(8)
C40 C34 C33 122.1(8)
C40 C34 C35 124.0(7)
C33 C34 C35 113.1(8)
C36 C35 C34 121.8(7)
C36 C35 H35A 119.1
C34 C35 H35A 119.1
C35 C36 C31 122.0(7)
C35 C36 H36A 119.0
C31 C36 H36A 119.0
C38 C37 C33 120.7(8)
C38 C37 H37A 119.7
C33 C37 H37A 119.7
C37 C38 C39 122.4(8)
C37 C38 H38A 118.8
C39 C38 H38A 118.8
C44 C39 C38 121.5(8)
C44 C39 C40 121.1(7)
C38 C39 C40 116.6(8)
C41 C40 C34 123.9(7)
C41 C40 C39 116.3(8)
C34 C40 C39 118.7(8)
C40 C41 C42 122.6(7)
C40 C41 H41A 118.7
C42 C41 H41A 118.7
C41 C42 C43 119.8(7)
C41 C42 C45 122.2(8)
C43 C42 C45 117.4(7)
C44 C43 C42 118.4(7)
C44 C43 C48 121.7(8)
C42 C43 C48 118.8(7)
C43 C44 C39 120.4(7)
C43 C44 H44A 119.8
C39 C44 H44A 119.8
C46 C45 C42 122.3(7)
C46 C45 H45A 118.8
C42 C45 H45A 118.8
C45 C46 C47 119.8(7)
C45 C46 H46B 120.1
C47 C46 H46B 120.1
C52 C47 C48 119.6(8)
C52 C47 C46 119.6(7)
C48 C47 C46 120.3(7)
C49 C48 C47 118.5(7)
C49 C48 C43 122.6(7)
C47 C48 C43 117.6(7)
C48 C49 C50 120.9(7)
C48 C49 H49A 119.6
C50 C49 H49A 119.6
C49 C50 C51 119.4(7)
C49 C50 C53 120.8(8)
C51 C50 C53 119.2(7)
C52 C51 C50 116.4(7)
C52 C51 C56 124.3(7)
C50 C51 C56 117.7(8)
C47 C52 C51 123.3(7)
C47 C52 H52A 118.3
C51 C52 H52A 118.3
C54 C53 C50 120.4(7)
C54 C53 H53B 119.8
C50 C53 H53B 119.8
C53 C54 C55 121.3(7)
C53 C54 H54A 119.4
C55 C54 H54A 119.4
C57 C55 C56 121.0(7)
C57 C55 C54 120.0(8)
C56 C55 C54 118.3(7)
C55 C56 C60 116.4(7)
C55 C56 C51 120.0(7)
C60 C56 C51 122.7(8)
C58 C57 C55 122.0(7)
C58 C57 H57B 119.0
C55 C57 H57B 119.0
C57 C58 C59 116.6(7)
C57 C58 C1 122.9(8)
C59 C58 C1 116.9(8)
C60 C59 C58 121.3(7)
C60 C59 H59B 119.4
C58 C59 H59B 119.4
C59 C60 C56 120.7(7)
C59 C60 H60B 119.7
C56 C60 H60B 119.7
C2' C1' C6' 119.7(8)
C2' C1' C58' 120.2(9)
C6' C1' C58' 118.5(9)
C1' C2' C3' 121.7(8)
C1' C2' H2'A 119.1
C3' C2' H2'A 119.1
C2' C3' C4' 118.1(8)
C2' C3' H3'A 121.0
C4' C3' H3'A 121.0
C5' C4' C3' 117.4(7)
C5' C4' C7' 120.0(8)
C3' C4' C7' 120.9(8)
C6' C5' C4' 121.9(8)
C6' C5' H5'A 119.0
C4' C5' H5'A 119.0
C1' C6' C5' 119.1(9)
C1' C6' H6'A 120.5
C5' C6' H6'A 120.5
C12' C7' C8' 115.6(7)
C12' C7' C4' 118.7(7)
C8' C7' C4' 123.6(8)
C9' C8' C7' 120.5(7)
C9' C8' H8'A 119.7
C7' C8' H8'A 119.7
C10' C9' C8' 123.3(7)
C10' C9' H9'A 118.4
C8' C9' H9'A 118.4
C9' C10' C11' 116.3(7)
C9' C10' C13' 123.0(8)
C11' C10' C13' 119.2(8)
C12' C11' C10' 119.1(7)
C12' C11' H11A 120.4
C10' C11' H11A 120.4
C7' C12' C11' 123.7(7)
C7' C12' H12A 118.1
C11' C12' H12A 118.1
C14' C13' C18' 118.2(8)
C14' C13' C10' 120.4(8)
C18' C13' C10' 120.6(9)
C13' C14' C15' 118.3(8)
C13' C14' H14A 120.8
C15' C14' H14A 120.8
C16' C15' C14' 124.3(8)
C16' C15' H15B 117.8
C14' C15' H15B 117.8
C15' C16' C17' 114.7(9)
C15' C16' C19' 119.3(9)
C17' C16' C19' 124.9(9)
C18' C17' C16' 120.9(8)
C18' C17' H17B 119.5
C16' C17' H17B 119.5
C17' C18' C13' 122.1(7)
C17' C18' H18B 119.0
C13' C18' H18B 119.0
C24' C19' C20' 117.4(8)
C24' C19' C16' 116.0(9)
C20' C19' C16' 124.9(9)
C21' C20' C19' 122.6(8)
C21' C20' H20B 118.7
C19' C20' H20B 118.7
C20' C21' C22' 120.8(8)
C20' C21' H21A 119.6
C22' C21' H21A 119.6
C21' C22' C23' 116.8(8)
C21' C22' C25' 121.9(9)
C23' C22' C25' 119.8(9)
C22' C23' C24' 121.3(8)
C22' C23' H23B 119.3
C24' C23' H23B 119.3
C19' C24' C23' 119.9(8)
C19' C24' H24A 120.0
C23' C24' H24A 120.0
C26' C25' C30' 119.0(8)
C26' C25' C22' 121.9(9)
C30' C25' C22' 116.2(8)
C25' C26' C27' 120.0(7)
C25' C26' H26A 120.0
C27' C26' H26A 120.0
C26' C27' C28' 119.5(7)
C26' C27' H27B 120.3
C28' C27' H27B 120.3
C29' C28' C27' 118.1(7)
C29' C28' C31' 121.0(8)
C27' C28' C31' 119.9(8)
C30' C29' C28' 121.6(7)
C30' C29' H29B 119.2
C28' C29' H29B 119.2
C29' C30' C25' 120.1(7)
C29' C30' H30B 119.9
C25' C30' H30B 119.9
C32' C31' C36' 116.2(8)
C32' C31' C28' 120.8(8)
C36' C31' C28' 120.8(8)
C33' C32' C31' 121.3(8)
C33' C32' H32B 119.4
C31' C32' H32B 119.4
C37' C33' C32' 123.8(10)
C37' C33' C34' 114.2(9)
C32' C33' C34' 121.8(8)
C35' C34' C33' 116.0(8)
C35' C34' C40' 122.1(9)
C33' C34' C40' 120.2(8)
C36' C35' C34' 120.6(8)
C36' C35' H35B 119.7
C34' C35' H35B 119.7
C35' C36' C31' 122.5(8)
C35' C36' H36B 118.8
C31' C36' H36B 118.8
C33' C37' C38' 119.7(9)
C33' C37' H37B 120.1
C38' C37' H37B 120.1
C39' C38' C37' 124.9(10)
C39' C38' H38B 117.6
C37' C38' H38B 117.6
C38' C39' C44' 119.3(11)
C38' C39' C40' 114.0(11)
C44' C39' C40' 126.2(8)
C41' C40' C39' 113.9(8)
C41' C40' C34' 123.0(9)
C39' C40' C34' 121.6(9)
C40' C41' C42' 121.5(8)
C40' C41' H41B 119.3
C42' C41' H41B 119.3
C41' C42' C43' 122.0(9)
C41' C42' C45' 119.4(9)
C43' C42' C45' 117.9(9)
C44' C43' C42' 115.9(9)
C44' C43' C48' 122.2(8)
C42' C43' C48' 120.8(9)
C39' C44' C43' 118.9(8)
C39' C44' H44B 120.5
C43' C44' H44B 120.5
C46' C45' C42' 120.0(9)
C46' C45' H45B 120.0
C42' C45' H45B 120.0
C45' C46' C47' 123.8(9)
C45' C46' H46A 118.1
C47' C46' H46A 118.1
C52' C47' C48' 117.2(8)
C52' C47' C46' 124.2(10)
C48' C47' C46' 118.1(10)
C49' C48' C47' 119.6(8)
C49' C48' C43' 123.0(9)
C47' C48' C43' 117.0(9)
C48' C49' C50' 118.9(8)
C48' C49' H49B 120.6
C50' C49' H49B 120.6
C49' C50' C51' 123.0(9)
C49' C50' C53' 118.6(9)
C51' C50' C53' 118.1(9)
C52' C51' C56' 125.7(10)
C52' C51' C50' 112.4(9)
C56' C51' C50' 121.4(9)
C47' C52' C51' 125.8(8)
C47' C52' H52B 117.1
C51' C52' H52B 117.1
C54' C53' C50' 120.1(8)
C54' C53' H53A 120.0
C50' C53' H53A 120.0
C53' C54' C55' 119.3(8)
C53' C54' H54B 120.4
C55' C54' H54B 120.4
C57' C55' C56' 120.2(9)
C57' C55' C54' 119.3(10)
C56' C55' C54' 119.9(9)
C60' C56' C51' 124.9(11)
C60' C56' C55' 115.7(9)
C51' C56' C55' 118.2(9)
C55' C57' C58' 122.9(9)
C55' C57' H57A 118.5
C58' C57' H57A 118.5
C57' C58' C59' 115.0(9)
C57' C58' C1' 124.4(10)
C59' C58' C1' 119.0(10)
C60' C59' C58' 120.3(9)
C60' C59' H59A 119.8
C58' C59' H59A 119.8
C59' C60' C56' 124.0(9)
C59' C60' H60A 118.0
C56' C60' H60A 118.0
C2S C1S C6S 120.0
C2S C1S H1SA 120.0
C6S C1S H1SA 120.0
C3S C2S C1S 120.0
C3S C2S H2SA 120.0
C1S C2S H2SA 120.0
C2S C3S C4S 120.0
C2S C3S H3SA 120.0
C4S C3S H3SA 120.0
C5S C4S C3S 120.0
C5S C4S H4SA 120.0
C3S C4S H4SA 120.0
C4S C5S C6S 120.0
C4S C5S H5SA 120.0
C6S C5S H5SA 120.0
C5S C6S C1S 120.0
C5S C6S H6SA 120.0
C1S C6S H6SA 120.0
C8S C7S C12S 120.0
C8S C7S H7SA 120.0
C12S C7S H7SA 120.0
C7S C8S C9S 120.0
C7S C8S H8SA 120.0
C9S C8S H8SA 120.0
C10S C9S C8S 120.0
C10S C9S H9SA 120.0
C8S C9S H9SA 120.0
C9S C10S C11S 120.0
C9S C10S H10A 120.0
C11S C10S H10A 120.0
C12S C11S C10S 120.0
C12S C11S H11F 120.0
C10S C11S H11F 120.0
C11S C12S C7S 120.0
C11S C12S H12D 120.0
C7S C12S H12D 120.0

loop_
_geom_bond_atom_site_label_1
_geom_bond_atom_site_label_2
_geom_bond_distance
C1 C6 1.370(10)
C1 C2 1.447(9)
C1 C58 1.541(9)
C2 C3 1.419(10)
C2 H2A 0.9500
C3 C4 1.350(10)
C3 H3A 0.9500
C4 C5 1.442(11)
C4 C7 1.477(11)
C5 C6 1.338(9)
C5 H5A 0.9500
C6 H6A 0.9500
C7 C8 1.351(10)
C7 C12 1.370(10)
C8 C9 1.393(10)
C8 H8A 0.9500
C9 C10 1.380(10)
C9 H9A 0.9500
C10 C11 1.424(10)
C10 C13 1.486(11)
C11 C12 1.376(10)
C11 H11E 0.9500
C12 H12D 0.9500
C13 C14 1.369(11)
C13 C18 1.411(11)
C14 C15 1.383(11)
C14 H14C 0.9500
C15 C16 1.408(11)
C15 H15A 0.9500
C16 C19 1.424(11)
C16 C17 1.425(10)
C17 C18 1.355(10)
C17 H17A 0.9500
C18 H18A 0.9500
C19 C24 1.347(10)
C19 C20 1.399(10)
C20 C21 1.408(10)
C20 H20A 0.9500
C21 C22 1.391(10)
C21 H21B 0.9500
C22 C23 1.339(9)
C22 C25 1.514(10)
C23 C24 1.382(10)
C23 H23A 0.9500
C24 H24D 0.9500
C25 C26 1.379(9)
C25 C30 1.409(9)
C26 C27 1.362(9)
C26 H26B 0.9500
C27 C28 1.437(9)
C27 H27A 0.9500
C28 C29 1.380(8)
C28 C31 1.499(9)
C29 C30 1.398(9)
C29 H29A 0.9500
C30 H30A 0.9500
C31 C32 1.373(8)
C31 C36 1.379(8)
C32 C33 1.391(8)
C32 H32A 0.9500
C33 C34 1.426(8)
C33 C37 1.426(9)
C34 C40 1.414(8)
C34 C35 1.450(8)
C35 C36 1.353(8)
C35 H35A 0.9500
C36 H36A 0.9500
C37 C38 1.373(9)
C37 H37A 0.9500
C38 C39 1.442(9)
C38 H38A 0.9500
C39 C44 1.383(8)
C39 C40 1.457(9)
C40 C41 1.368(8)
C41 C42 1.385(8)
C41 H41A 0.9500
C42 C43 1.435(8)
C42 C45 1.486(9)
C43 C44 1.382(8)
C43 C48 1.465(8)
C44 H44A 0.9500
C45 C46 1.300(8)
C45 H45A 0.9500
C46 C47 1.454(8)
C46 H46B 0.9500
C47 C52 1.359(8)
C47 C48 1.420(8)
C48 C49 1.374(8)
C49 C50 1.427(8)
C49 H49A 0.9500
C50 C51 1.429(8)
C50 C53 1.433(8)
C51 C52 1.403(8)
C51 C56 1.437(8)
C52 H52A 0.9500
C53 C54 1.320(8)
C53 H53B 0.9500
C54 C55 1.449(9)
C54 H54A 0.9500
C55 C57 1.378(8)
C55 C56 1.391(8)
C56 C60 1.421(8)
C57 C58 1.373(8)
C57 H57B 0.9500
C58 C59 1.422(9)
C59 C60 1.358(8)
C59 H59B 0.9500
C60 H60B 0.9500
C1' C2' 1.373(9)
C1' C6' 1.376(9)
C1' C58' 1.482(10)
C2' C3' 1.394(9)
C2' H2'A 0.9500
C3' C4' 1.424(9)
C3' H3'A 0.9500
C4' C5' 1.404(9)
C4' C7' 1.466(9)
C5' C6' 1.377(9)
C5' H5'A 0.9500
C6' H6'A 0.9500
C7' C12' 1.391(9)
C7' C8' 1.398(8)
C8' C9' 1.391(8)
C8' H8'A 0.9500
C9' C10' 1.378(8)
C9' H9'A 0.9500
C10' C11' 1.415(9)
C10' C13' 1.480(9)
C11' C12' 1.395(8)
C11' H11A 0.9500
C12' H12A 0.9500
C13' C14' 1.363(9)
C13' C18' 1.388(9)
C14' C15' 1.414(9)
C14' H14A 0.9500
C15' C16' 1.383(9)
C15' H15B 0.9500
C16' C17' 1.403(9)
C16' C19' 1.476(10)
C17' C18' 1.382(8)
C17' H17B 0.9500
C18' H18B 0.9500
C19' C24' 1.370(9)
C19' C20' 1.407(9)
C20' C21' 1.346(9)
C20' H20B 0.9500
C21' C22' 1.395(9)
C21' H21A 0.9500
C22' C23' 1.399(9)
C22' C25' 1.470(10)
C23' C24' 1.405(9)
C23' H23B 0.9500
C24' H24A 0.9500
C25' C26' 1.404(9)
C25' C30' 1.411(9)
C26' C27' 1.413(9)
C26' H26A 0.9500
C27' C28' 1.430(9)
C27' H27B 0.9500
C28' C29' 1.387(9)
C28' C31' 1.463(9)
C29' C30' 1.382(8)
C29' H29B 0.9500
C30' H30B 0.9500
C31' C32' 1.378(9)
C31' C36' 1.415(9)
C32' C33' 1.374(9)
C32' H32B 0.9500
C33' C37' 1.355(10)
C33' C34' 1.409(9)
C34' C35' 1.405(9)
C34' C40' 1.491(10)
C35' C36' 1.357(9)
C35' H35B 0.9500
C36' H36B 0.9500
C37' C38' 1.513(12)
C37' H37B 0.9500
C38' C39' 1.298(12)
C38' H38B 0.9500
C39' C44' 1.351(10)
C39' C40' 1.386(11)
C40' C41' 1.363(9)
C41' C42' 1.372(9)
C41' H41B 0.9500
C42' C43' 1.414(9)
C42' C45' 1.445(10)
C43' C44' 1.367(9)
C43' C48' 1.484(10)
C44' H44B 0.9500
C45' C46' 1.332(10)
C45' H45B 0.9500
C46' C47' 1.434(10)
C46' H46A 0.9500
C47' C52' 1.386(10)
C47' C48' 1.419(9)
C48' C49' 1.383(9)
C49' C50' 1.409(9)
C49' H49B 0.9500
C50' C51' 1.431(10)
C50' C53' 1.432(9)
C51' C52' 1.398(10)
C51' C56' 1.403(10)
C52' H52B 0.9500
C53' C54' 1.396(8)
C53' H53A 0.9500
C54' C55' 1.448(9)
C54' H54B 0.9500
C55' C57' 1.376(9)
C55' C56' 1.420(10)
C56' C60' 1.387(10)
C57' C58' 1.409(10)
C57' H57A 0.9500
C58' C59' 1.429(10)
C59' C60' 1.359(10)
C59' H59A 0.9500
C60' H60A 0.9500
C1S C2S 1.3900
C1S C6S 1.3900
C1S H1SA 0.9500
C2S C3S 1.3900
C2S H2SA 0.9500
C3S C4S 1.3900
C3S H3SA 0.9500
C4S C5S 1.3900
C4S H4SA 0.9500
C5S C6S 1.3900
C5S H5SA 0.9500
C6S H6SA 0.9500
C7S C8S 1.3900
C7S C12S 1.3900
C7S H7SA 0.9500
C8S C9S 1.3900
C8S H8SA 0.9500
C9S C10S 1.3900
C9S H9SA 0.9500
C10S C11S 1.3900
C10S H10A 0.9500
C11S C12S 1.3900
C11S H11F 0.9500
C12S H12D 0.9500

loop_
_geom_torsion_atom_site_label_1
_geom_torsion_atom_site_label_2
_geom_torsion_atom_site_label_3
_geom_torsion_atom_site_label_4
_geom_torsion
C6 C1 C2 C3 7.0(10)
C58 C1 C2 C3 -158.1(6)
C1 C2 C3 C4 -1.1(11)
C2 C3 C4 C5 -6.3(13)
C2 C3 C4 C7 163.5(7)
C3 C4 C5 C6 8.3(13)
C7 C4 C5 C6 -162.3(8)
C4 C5 C6 C1 -2.6(14)
C2 C1 C6 C5 -5.3(12)
C58 C1 C6 C5 159.0(8)
C3 C4 C7 C8 153.7(9)
C5 C4 C7 C8 -36.6(12)
C3 C4 C7 C12 -42.1(13)
C5 C4 C7 C12 127.6(9)
C12 C7 C8 C9 -7.3(13)
C4 C7 C8 C9 156.0(8)
C7 C8 C9 C10 -1.1(13)
C8 C9 C10 C11 9.7(12)
C8 C9 C10 C13 -154.9(9)
C9 C10 C11 C12 -11.2(12)
C13 C10 C11 C12 153.7(8)
C8 C7 C12 C11 5.9(13)
C4 C7 C12 C11 -158.0(8)
C10 C11 C12 C7 3.7(13)
C9 C10 C13 C14 23.9(13)
C11 C10 C13 C14 -139.9(10)
C9 C10 C13 C18 -172.4(8)
C11 C10 C13 C18 23.8(12)
C18 C13 C14 C15 -9.3(15)
C10 C13 C14 C15 155.5(9)
C13 C14 C15 C16 -1.2(16)
C14 C15 C16 C19 -152.2(10)
C14 C15 C16 C17 9.5(13)
C15 C16 C17 C18 -7.8(12)
C19 C16 C17 C18 153.8(8)
C16 C17 C18 C13 -2.2(13)
C14 C13 C18 C17 10.8(13)
C10 C13 C18 C17 -153.4(8)
C15 C16 C19 C24 137.5(10)
C17 C16 C19 C24 -22.5(13)
C15 C16 C19 C20 -27.6(13)
C17 C16 C19 C20 172.5(8)
C24 C19 C20 C21 -9.1(12)
C16 C19 C20 C21 157.4(8)
C19 C20 C21 C22 0.2(12)
C20 C21 C22 C23 8.6(11)
C20 C21 C22 C25 -159.0(7)
C21 C22 C23 C24 -8.4(11)
C25 C22 C23 C24 159.3(7)
C20 C19 C24 C23 9.7(12)
C16 C19 C24 C23 -156.1(9)
C22 C23 C24 C19 -0.9(13)
C23 C22 C25 C26 36.3(11)
C21 C22 C25 C26 -156.8(7)
C23 C22 C25 C30 -126.2(8)
C21 C22 C25 C30 40.8(10)
C30 C25 C26 C27 8.7(11)
C22 C25 C26 C27 -153.5(7)
C25 C26 C27 C28 -1.3(11)
C26 C27 C28 C29 -8.4(11)
C26 C27 C28 C31 154.7(7)
C27 C28 C29 C30 10.6(11)
C31 C28 C29 C30 -153.4(7)
C28 C29 C30 C25 -3.5(12)
C26 C25 C30 C29 -6.5(11)
C22 C25 C30 C29 156.6(8)
C29 C28 C31 C32 138.4(7)
C27 C28 C31 C32 -24.5(10)
C29 C28 C31 C36 -26.5(10)
C27 C28 C31 C36 170.6(7)
C36 C31 C32 C33 11.8(9)
C28 C31 C32 C33 -153.3(6)
C31 C32 C33 C34 -1.1(10)
C31 C32 C33 C37 170.3(6)
C32 C33 C34 C40 158.9(6)
C37 C33 C34 C40 -12.7(9)
C32 C33 C34 C35 -11.0(9)
C37 C33 C34 C35 177.4(6)
C40 C34 C35 C36 -156.4(6)
C33 C34 C35 C36 13.3(9)
C34 C35 C36 C31 -3.4(10)
C32 C31 C36 C35 -9.7(10)
C28 C31 C36 C35 155.5(6)
C32 C33 C37 C38 -158.0(7)
C34 C33 C37 C38 13.8(10)
C33 C37 C38 C39 -2.1(11)
C37 C38 C39 C44 159.2(7)
C37 C38 C39 C40 -10.7(10)
C33 C34 C40 C41 -167.7(6)
C35 C34 C40 C41 1.0(10)
C33 C34 C40 C39 0.0(9)
C35 C34 C40 C39 168.8(6)
C44 C39 C40 C41 10.2(9)
C38 C39 C40 C41 -179.9(6)
C44 C39 C40 C34 -158.5(6)
C38 C39 C40 C34 11.5(8)
C34 C40 C41 C42 157.8(6)
C39 C40 C41 C42 -10.3(9)
C40 C41 C42 C43 1.1(10)
C40 C41 C42 C45 -169.9(6)
C41 C42 C43 C44 8.9(9)
C45 C42 C43 C44 -179.8(6)
C41 C42 C43 C48 -159.2(6)
C45 C42 C43 C48 12.1(9)
C42 C43 C44 C39 -8.8(9)
C48 C43 C44 C39 158.9(6)
C38 C39 C44 C43 -170.1(6)
C40 C39 C44 C43 -0.6(10)
C41 C42 C45 C46 157.0(7)
C43 C42 C45 C46 -14.1(10)
C42 C45 C46 C47 -0.4(10)
C45 C46 C47 C52 -155.9(7)
C45 C46 C47 C48 17.0(10)
C52 C47 C48 C49 -12.6(10)
C46 C47 C48 C49 174.5(6)
C52 C47 C48 C43 154.8(6)
C46 C47 C48 C43 -18.1(9)
C44 C43 C48 C49 2.4(10)
C42 C43 C48 C49 170.2(6)
C44 C43 C48 C47 -164.4(6)
C42 C43 C48 C47 3.3(9)
C47 C48 C49 C50 12.0(9)
C43 C48 C49 C50 -154.7(6)
C48 C49 C50 C51 -0.8(10)
C48 C49 C50 C53 169.8(6)
C49 C50 C51 C52 -9.7(9)
C53 C50 C51 C52 179.5(6)
C49 C50 C51 C56 156.3(6)
C53 C50 C51 C56 -14.5(9)
C48 C47 C52 C51 1.6(10)
C46 C47 C52 C51 174.6(6)
C50 C51 C52 C47 9.4(10)
C56 C51 C52 C47 -155.6(6)
C49 C50 C53 C54 -157.3(6)
C51 C50 C53 C54 13.4(10)
C50 C53 C54 C55 2.0(10)
C53 C54 C55 C57 154.9(7)
C53 C54 C55 C56 -15.9(10)
C57 C55 C56 C60 12.8(9)
C54 C55 C56 C60 -176.5(5)
C57 C55 C56 C51 -156.5(6)
C54 C55 C56 C51 14.1(9)
C52 C51 C56 C55 165.5(6)
C50 C51 C56 C55 0.6(9)
C52 C51 C56 C60 -3.2(10)
C50 C51 C56 C60 -168.0(6)
C56 C55 C57 C58 -1.2(10)
C54 C55 C57 C58 -171.7(6)
C55 C57 C58 C59 -9.5(10)
C55 C57 C58 C1 148.5(7)
C6 C1 C58 C57 -133.0(9)
C2 C1 C58 C57 31.7(10)
C6 C1 C58 C59 24.9(10)
C2 C1 C58 C59 -170.5(6)
C57 C58 C59 C60 8.3(10)
C1 C58 C59 C60 -150.9(7)
C58 C59 C60 C56 3.4(11)
C55 C56 C60 C59 -13.8(9)
C51 C56 C60 C59 155.2(7)
C6' C1' C2' C3' 11.8(11)
C58' C1' C2' C3' -153.7(7)
C1' C2' C3' C4' 0.0(10)
C2' C3' C4' C5' -11.2(10)
C2' C3' C4' C7' 154.0(7)
C3' C4' C5' C6' 11.4(11)
C7' C4' C5' C6' -154.0(7)
C2' C1' C6' C5' -11.7(11)
C58' C1' C6' C5' 154.0(7)
C4' C5' C6' C1' 0.0(12)
C5' C4' C7' C12' 127.4(8)
C3' C4' C7' C12' -37.5(10)
C5' C4' C7' C8' -35.3(10)
C3' C4' C7' C8' 159.8(7)
C12' C7' C8' C9' -9.0(10)
C4' C7' C8' C9' 154.2(7)
C7' C8' C9' C10' -1.2(11)
C8' C9' C10' C11' 10.7(10)
C8' C9' C10' C13' -155.1(7)
C9' C10' C11' C12' -9.7(10)
C13' C10' C11' C12' 156.6(7)
C8' C7' C12' C11' 9.9(10)
C4' C7' C12' C11' -154.2(7)
C10' C11' C12' C7' -0.5(11)
C9' C10' C13' C14' 31.7(10)
C11' C10' C13' C14' -133.7(7)
C9' C10' C13' C18' -158.3(7)
C11' C10' C13' C18' 36.3(10)
C18' C13' C14' C15' -10.0(9)
C10' C13' C14' C15' 160.3(6)
C13' C14' C15' C16' -0.1(10)
C14' C15' C16' C17' 9.4(10)
C14' C15' C16' C19' -158.9(6)
C15' C16' C17' C18' -8.7(10)
C19' C16' C17' C18' 158.8(6)
C16' C17' C18' C13' -0.9(10)
C14' C13' C18' C17' 10.6(10)
C10' C13' C18' C17' -159.6(6)
C15' C16' C19' C24' 145.5(7)
C17' C16' C19' C24' -21.5(10)
C15' C16' C19' C20' -19.2(10)
C17' C16' C19' C20' 173.8(6)
C24' C19' C20' C21' -7.1(10)
C16' C19' C20' C21' 157.3(7)
C19' C20' C21' C22' -1.5(11)
C20' C21' C22' C23' 10.2(10)
C20' C21' C22' C25' -155.5(7)
C21' C22' C23' C24' -10.6(10)
C25' C22' C23' C24' 155.5(7)
C20' C19' C24' C23' 6.6(10)
C16' C19' C24' C23' -159.2(6)
C22' C23' C24' C19' 2.2(11)
C21' C22' C25' C26' -162.3(6)
C23' C22' C25' C26' 32.4(10)
C21' C22' C25' C30' 37.2(9)
C23' C22' C25' C30' -128.2(7)
C30' C25' C26' C27' 8.0(9)
C22' C25' C26' C27' -152.0(6)
C25' C26' C27' C28' 1.1(9)
C26' C27' C28' C29' -11.8(9)
C26' C27' C28' C31' 156.9(6)
C27' C28' C29' C30' 13.8(9)
C31' C28' C29' C30' -154.8(7)
C28' C29' C30' C25' -4.8(10)
C26' C25' C30' C29' -6.3(9)
C22' C25' C30' C29' 154.8(6)
C29' C28' C31' C32' 129.7(8)
C27' C28' C31' C32' -38.7(10)
C29' C28' C31' C36' -32.4(10)
C27' C28' C31' C36' 159.1(6)
C36' C31' C32' C33' 10.1(10)
C28' C31' C32' C33' -152.8(7)
C31' C32' C33' C37' 176.3(7)
C31' C32' C33' C34' 0.2(11)
C37' C33' C34' C35' 172.7(7)
C32' C33' C34' C35' -10.9(10)
C37' C33' C34' C40' -21.8(10)
C32' C33' C34' C40' 154.6(6)
C33' C34' C35' C36' 11.0(10)
C40' C34' C35' C36' -154.2(7)
C34' C35' C36' C31' -0.7(11)
C32' C31' C36' C35' -10.0(10)
C28' C31' C36' C35' 152.9(7)
C32' C33' C37' C38' -159.6(7)
C34' C33' C37' C38' 16.7(10)
C33' C37' C38' C39' 4.1(13)
C37' C38' C39' C44' 153.2(8)
C37' C38' C39' C40' -18.8(13)
C38' C39' C40' C41' 179.4(7)
C44' C39' C40' C41' 8.0(12)
C38' C39' C40' C34' 12.9(12)
C44' C39' C40' C34' -158.5(7)
C35' C34' C40' C41' 6.9(11)
C33' C34' C40' C41' -157.7(8)
C35' C34' C40' C39' 172.1(7)
C33' C34' C40' C39' 7.5(11)
C39' C40' C41' C42' -10.0(11)
C34' C40' C41' C42' 156.3(7)
C40' C41' C42' C43' 1.6(11)
C40' C41' C42' C45' -168.5(7)
C41' C42' C43' C44' 9.6(10)
C45' C42' C43' C44' 179.9(6)
C41' C42' C43' C48' -158.7(7)
C45' C42' C43' C48' 11.5(10)
C38' C39' C44' C43' -167.8(8)
C40' C39' C44' C43' 3.2(12)
C42' C43' C44' C39' -11.6(10)
C48' C43' C44' C39' 156.5(7)
C41' C42' C45' C46' 159.0(7)
C43' C42' C45' C46' -11.5(11)
C42' C45' C46' C47' -1.1(12)
C45' C46' C47' C52' -158.0(8)
C45' C46' C47' C48' 13.7(11)
C52' C47' C48' C49' -13.2(9)
C46' C47' C48' C49' 174.4(6)
C52' C47' C48' C43' 159.5(6)
C46' C47' C48' C43' -12.8(9)
C44' C43' C48' C49' 5.5(10)
C42' C43' C48' C49' 173.1(6)
C44' C43' C48' C47' -166.9(6)
C42' C43' C48' C47' 0.6(9)
C47' C48' C49' C50' 13.0(9)
C43' C48' C49' C50' -159.3(6)
C48' C49' C50' C51' 1.8(10)
C48' C49' C50' C53' 174.6(6)
C49' C50' C51' C52' -15.0(9)
C53' C50' C51' C52' 172.1(6)
C49' C50' C51' C56' 157.3(7)
C53' C50' C51' C56' -15.5(9)
C48' C47' C52' C51' -1.6(10)
C46' C47' C52' C51' 170.2(7)
C56' C51' C52' C47' -156.9(7)
C50' C51' C52' C47' 15.0(10)
C49' C50' C53' C54' -160.9(6)
C51' C50' C53' C54' 12.3(9)
C50' C53' C54' C55' 2.9(9)
C53' C54' C55' C57' 155.5(6)
C53' C54' C55' C56' -15.6(9)
C52' C51' C56' C60' 7.5(12)
C50' C51' C56' C60' -163.8(7)
C52' C51' C56' C55' 174.4(6)
C50' C51' C56' C55' 3.1(10)
C57' C55' C56' C60' 9.6(10)
C54' C55' C56' C60' -179.4(6)
C57' C55' C56' C51' -158.5(6)
C54' C55' C56' C51' 12.5(9)
C56' C55' C57' C58' 2.0(10)
C54' C55' C57' C58' -169.0(6)
C55' C57' C58' C59' -11.9(10)
C55' C57' C58' C1' 153.4(7)
C2' C1' C58' C57' 9.3(11)
C6' C1' C58' C57' -156.3(7)
C2' C1' C58' C59' 174.0(7)
C6' C1' C58' C59' 8.4(10)
C57' C58' C59' C60' 10.2(11)
C1' C58' C59' C60' -155.9(7)
C58' C59' C60' C56' 1.4(13)
C51' C56' C60' C59' 155.8(8)
C55' C56' C60' C59' -11.4(11)
C6S C1S C2S C3S 0.0
C1S C2S C3S C4S 0.0
C2S C3S C4S C5S 0.0
C3S C4S C5S C6S 0.0
C4S C5S C6S C1S 0.0
C2S C1S C6S C5S 0.0
C12S C7S C8S C9S 0.0
C7S C8S C9S C10S 0.0
C8S C9S C10S C11S 0.0
C9S C10S C11S C12S 0.0
C10S C11S C12S C7S 0.0
C8S C7S C12S C11S 0.0

loop_
_platon_squeeze_void_nr
_platon_squeeze_void_average_x
_platon_squeeze_void_average_y
_platon_squeeze_void_average_z
_platon_squeeze_void_volume
_platon_squeeze_void_count_electrons
_platon_squeeze_void_content
1 -0.005 -0.004 0.002 2185 557 ' '
2 0.028 0.432 0.215 17 0 ' '
3 -0.028 0.567 0.785 17 0 ' '
